data_2008229
loop_
_publ_author_name
'Dillon, Keith B.'
'Bilton, Clair'
'Howard, Judith A. K.'
'Hoy, Vanessa J.'
'Deng, Robert M. K.'
'Sethatho, David T.'

_publ_section_title
;
 The first manganese(II) compound with the saccharinate ligand present
 both in the complex cation and as the counter-ion:
 [Mn(bipy)~2~(sac)(H~2~O)]^+^^.^sac^{-^}
;
_journal_issue 3
_journal_name_full 'Acta Crystallographica Section C'
_journal_page_first 330
_journal_page_last 332
_journal_paper_doi 10.1107/S0108270198013663
_journal_volume 55
_journal_year 1999
_chemical_formula_iupac '[Mn (C10 H8 N2)2 (C7 H4 N S O3) (H2 O)] C7 H4 N S O3'
_chemical_formula_moiety 'C27 H22 Mn N5 O4 S1, C7 H4 N1 O3 S1'
_chemical_formula_sum 'C34 H26 Mn N6 O7 S2'
_chemical_formula_weight 749.67
_chemical_name_systematic (saccharinato)aquabis(2,2'-bipyridene)manganese(II)saccharinate
_space_group_IT_number 14
_symmetry_cell_setting monoclinic
_symmetry_space_group_name_Hall '-P 2yn'
_symmetry_space_group_name_H-M 'P 1 21/n 1'
_cell_angle_alpha 90.00
_cell_angle_beta 93.0040(10)
_cell_angle_gamma 90.00
_cell_formula_units_Z 4
_cell_length_a 7.7544(2)
_cell_length_b 31.6493(10)
_cell_length_c 13.2174(4)
_cell_measurement_reflns_used 300
_cell_measurement_temperature 150
_cell_measurement_theta_max 17.31
_cell_measurement_theta_min 3.24
_cell_volume 3239.37(16)
_computing_cell_refinement 'SAINT (Siemens, 1995)'
_computing_data_collection 'SMART (Siemens, 1995)'
_computing_data_reduction SAINT
_computing_molecular_graphics SHELXTL
_computing_publication_material SHELXTL
_computing_structure_refinement SHELXTL
_computing_structure_solution 'SHELXTL (Sheldrick, 1991)'
_diffrn_measurement_device 'Siemens SMART CCD'
_diffrn_measurement_method \w-scans
_diffrn_radiation_type MoK\a
_diffrn_radiation_wavelength 0.71073
_diffrn_reflns_av_R_equivalents 0.103
_diffrn_reflns_limit_h_max 8
_diffrn_reflns_limit_h_min -8
_diffrn_reflns_limit_k_max 32
_diffrn_reflns_limit_k_min -35
_diffrn_reflns_limit_l_max 14
_diffrn_reflns_limit_l_min -14
_diffrn_reflns_number 16761
_diffrn_reflns_theta_max 25
_exptl_absorpt_coefficient_mu 0.597
_exptl_absorpt_correction_T_max 0.942
_exptl_absorpt_correction_T_min 0.768
_exptl_absorpt_correction_type 'multiscan (SADABS; Sheldrick 1996)'
_exptl_crystal_colour yellow
_exptl_crystal_density_diffrn 1.537
_exptl_crystal_density_meas ?
_exptl_crystal_description block
_exptl_crystal_F_000 1540
_exptl_crystal_size_max 0.3
_exptl_crystal_size_mid 0.2
_exptl_crystal_size_min 0.1
_refine_diff_density_max 0.360
_refine_diff_density_min -0.368
_refine_ls_extinction_method none
_refine_ls_goodness_of_fit_obs 1.065
_refine_ls_goodness_of_fit_ref 1.064
_refine_ls_hydrogen_treatment refxyz
_refine_ls_number_parameters 529
_refine_ls_number_reflns 4665
_refine_ls_R_factor_obs 0.048
_refine_ls_shift/esd_max 0.004
_refine_ls_structure_factor_coef Fsqd
_refine_ls_weighting_details 'w = 1/[\s^2^(Fo^2^)+(0.0366P)^2^+0.5595P] where P=(Fo^2^+2Fc^2^)/3'
_refine_ls_weighting_scheme calc
_refine_ls_wR_factor_obs 0.079
_refine_ls_wR_factor_ref 0.105
_reflns_number_observed 2852
_reflns_number_total 4669
_reflns_observed_criterion I>2\s(I)
_cod_data_source_file cf1256.cif
_cod_data_source_block 1
_cod_depositor_comments
;
The following automatic conversions were performed:

'_exptl_crystal_density_meas' value 'not measured' was changed to '?'
- the value is perceived as not measured.

Automatic conversion script
Id: cif_fix_values 3008 2015-01-20 13:52:24Z robertas 

The following automatic conversions were performed:

'_refine_ls_weighting_scheme' value 'calc w =
1/[\s^2^(Fo^2^)+(0.0366P)^2^+0.5595P] where P=(Fo^2^+2Fc^2^)/3' was
changed to 'calc'. New tag '_refine_ls_weighting_details' was
created. The value of the new tag was set to 'w =
1/[\s^2^(Fo^2^)+(0.0366P)^2^+0.5595P] where P=(Fo^2^+2Fc^2^)/3'.

Automatic conversion script
Id: cif_fix_values 3143 2015-03-26 13:38:13Z robertas 
;
_cod_original_cell_volume 3239.4(2)
_cod_original_sg_symbol_H-M 'P 21/n'
_cod_database_code 2008229

loop_
_symmetry_equiv_pos_as_xyz
'x, y, z'
'-x+1/2, y+1/2, -z+1/2'
'-x, -y, -z'
'x-1/2, -y-1/2, z-1/2'

loop_
_atom_site_aniso_label
_atom_site_aniso_U_11
_atom_site_aniso_U_22
_atom_site_aniso_U_33
_atom_site_aniso_U_12
_atom_site_aniso_U_13
_atom_site_aniso_U_23
Mn1 0.0193(4) 0.0189(4) 0.0248(5) 0.0003(4) 0.0022(3) 0.0004(4)
O7 0.025(2) 0.036(2) 0.024(2) -0.007(2) -0.002(2) 0.010(2)
N1 0.017(2) 0.024(2) 0.020(2) -0.006(2) 0.001(2) 0.004(2)
S1 0.0205(7) 0.0217(8) 0.0213(7) -0.0015(6) 0.0039(5) 0.0017(6)
O1 0.033(2) 0.032(2) 0.024(2) -0.011(2) 0.005(2) 0.002(2)
S2 0.0248(8) 0.0192(7) 0.0270(8) -0.0006(6) 0.0021(6) 0.0025(6)
O2 0.015(2) 0.034(2) 0.030(2) -0.002(2) 0.006(2) -0.002(2)
C2 0.018(3) 0.016(3) 0.025(3) 0.002(2) 0.004(2) 0.000(2)
N2 0.018(2) 0.020(2) 0.028(3) -0.001(2) 0.003(2) 0.002(2)
O3 0.032(2) 0.017(2) 0.039(2) -0.004(2) 0.004(2) 0.005(2)
N3 0.020(2) 0.023(2) 0.027(2) 0.000(2) 0.000(2) -0.003(2)
C3 0.017(3) 0.021(3) 0.022(3) 0.001(2) -0.001(2) -0.002(2)
N4 0.023(3) 0.023(2) 0.022(2) 0.001(2) 0.002(2) 0.002(2)
O4 0.039(2) 0.029(2) 0.032(2) -0.001(2) -0.013(2) -0.003(2)
C4 0.025(3) 0.030(3) 0.034(4) -0.005(3) 0.003(3) -0.007(3)
O5 0.038(2) 0.018(2) 0.042(2) 0.002(2) 0.008(2) 0.001(2)
N5 0.019(2) 0.020(2) 0.028(2) -0.003(2) 0.005(2) -0.002(2)
C5 0.025(3) 0.026(3) 0.041(4) -0.002(3) 0.000(3) -0.011(3)
O6 0.022(2) 0.031(2) 0.039(2) -0.004(2) 0.005(2) 0.002(2)
N6 0.033(3) 0.021(2) 0.022(2) -0.001(2) -0.004(2) 0.005(2)
C6 0.022(3) 0.042(4) 0.023(3) 0.015(3) -0.007(3) -0.008(3)
C7 0.020(3) 0.030(3) 0.024(3) 0.003(3) -0.002(2) 0.002(3)
C8 0.013(3) 0.017(3) 0.027(3) 0.003(2) 0.003(2) -0.005(2)
C9 0.018(3) 0.025(3) 0.036(4) -0.001(3) 0.000(2) -0.003(3)
C10 0.036(4) 0.017(3) 0.042(4) 0.001(3) 0.011(3) -0.005(3)
C11 0.025(3) 0.017(3) 0.054(4) 0.001(3) 0.014(3) 0.006(3)
C12 0.024(3) 0.025(3) 0.037(4) 0.006(3) 0.009(3) 0.013(3)
C13 0.021(3) 0.020(3) 0.026(3) -0.001(2) 0.009(2) 0.005(2)
C14 0.016(3) 0.024(3) 0.028(3) 0.001(2) 0.004(2) 0.004(2)
C15 0.016(3) 0.032(3) 0.033(3) 0.004(3) 0.002(3) 0.006(3)
C16 0.017(3) 0.048(4) 0.027(3) 0.000(3) -0.002(2) 0.011(3)
C17 0.030(4) 0.040(4) 0.029(4) -0.002(3) 0.000(3) 0.001(3)
C18 0.030(3) 0.023(3) 0.033(3) 0.002(3) -0.001(3) 0.000(3)
C19 0.021(3) 0.031(3) 0.034(3) 0.001(3) 0.011(3) -0.003(3)
C20 0.026(3) 0.035(4) 0.043(4) 0.007(3) 0.011(3) 0.003(3)
C21 0.033(4) 0.034(4) 0.039(4) 0.009(3) 0.002(3) -0.009(3)
C22 0.031(3) 0.014(3) 0.033(3) 0.003(3) 0.005(3) 0.001(2)
C23 0.022(3) 0.020(3) 0.021(3) 0.003(2) -0.003(2) -0.004(2)
C24 0.019(3) 0.017(3) 0.019(3) 0.002(2) 0.000(2) -0.003(2)
C25 0.038(4) 0.015(3) 0.033(3) -0.004(3) 0.011(3) -0.004(3)
C26 0.032(4) 0.029(4) 0.035(3) -0.012(3) 0.006(3) 0.001(3)
C27 0.028(3) 0.031(4) 0.037(4) 0.000(3) 0.008(3) -0.006(3)
C28 0.027(3) 0.022(3) 0.038(3) -0.001(3) 0.003(3) 0.000(3)
C29 0.023(3) 0.019(3) 0.034(3) 0.010(3) -0.004(3) 0.003(3)
C30 0.020(3) 0.014(3) 0.023(3) 0.008(2) 0.001(2) 0.000(2)
C31 0.024(3) 0.021(3) 0.032(4) -0.002(3) 0.008(2) -0.003(3)
C32 0.038(4) 0.024(3) 0.032(4) 0.006(3) 0.018(3) 0.007(3)
C33 0.034(3) 0.031(3) 0.023(3) 0.012(3) 0.005(3) 0.003(3)
C34 0.025(3) 0.025(3) 0.029(4) 0.005(3) 0.002(3) -0.003(3)
C35 0.019(3) 0.017(3) 0.024(3) 0.005(2) 0.002(2) 0.003(2)

loop_
_atom_site_label
_atom_site_fract_x
_atom_site_fract_y
_atom_site_fract_z
_atom_site_U_iso_or_equiv
_atom_site_thermal_displace_type
_atom_site_calc_flag
_atom_site_refinement_flags
_atom_site_occupancy
_atom_site_disorder_group
_atom_site_type_symbol
Mn1 0.51025(9) 0.14976(2) 0.55387(5) 0.0209(2) Uani d . 1 . Mn
O7 0.3373(4) 0.11991(11) 0.6511(3) 0.0285(9) Uani d . 1 . O
H7B 0.254(6) 0.1091(14) 0.610(4) 0.034 Uiso d . 1 . H
H7A 0.360(6) 0.1044(14) 0.709(4) 0.034 Uiso d . 1 . H
N1 0.3260(5) 0.13952(11) 0.4210(3) 0.0202(10) Uani d . 1 . N
S1 0.3665(2) 0.15721(4) 0.30777(9) 0.0211(3) Uani d . 1 . S
O1 0.1267(4) 0.09621(10) 0.4929(2) 0.0297(9) Uani d . 1 . O
S2 0.4987(2) 0.10020(4) 0.93037(9) 0.0236(3) Uani d . 1 . S
O2 0.5322(4) 0.14212(9) 0.2781(2) 0.0261(8) Uani d . 1 . O
C2 0.1847(6) 0.11382(14) 0.4175(4) 0.0198(12) Uani d . 1 . C
N2 0.6628(5) 0.08938(11) 0.5324(3) 0.0219(10) Uani d . 1 . N
O3 0.3400(4) 0.20229(9) 0.3012(2) 0.0294(9) Uani d . 1 . O
N3 0.7233(5) 0.14791(12) 0.6764(3) 0.0231(10) Uani d . 1 . N
C3 0.1073(6) 0.10765(14) 0.3128(3) 0.0198(12) Uani d . 1 . C
N4 0.4055(5) 0.21394(12) 0.5934(3) 0.0229(10) Uani d . 1 . N
O4 0.2229(4) 0.02415(10) 0.7878(3) 0.0338(9) Uani d . 1 . O
C4 -0.0303(7) 0.0819(2) 0.2832(4) 0.0295(14) Uani d . 1 . C
H4 -0.087(6) 0.0645(14) 0.329(4) 0.035 Uiso d . 1 . H
O5 0.4214(4) 0.14132(9) 0.9500(2) 0.0324(9) Uani d . 1 . O
N5 0.6722(5) 0.19804(12) 0.4777(3) 0.0220(10) Uani d . 1 . N
C5 -0.0778(7) 0.0798(2) 0.1801(4) 0.0308(14) Uani d . 1 . C
H5 -0.166(6) 0.0584(14) 0.157(3) 0.037 Uiso d . 1 . H
O6 0.6852(4) 0.10028(10) 0.9291(2) 0.0306(9) Uani d . 1 . O
N6 0.4087(5) 0.07888(12) 0.8291(3) 0.0254(10) Uani d . 1 . N
C6 0.0131(6) 0.1020(2) 0.1092(4) 0.0291(14) Uani d . 1 . C
H6 -0.018(6) 0.0982(14) 0.039(3) 0.035 Uiso d . 1 . H
C7 0.1537(7) 0.1274(2) 0.1397(4) 0.0249(13) Uani d . 1 . C
H7 0.213(6) 0.1406(13) 0.092(3) 0.030 Uiso d . 1 . H
C8 0.1964(6) 0.12963(14) 0.2419(4) 0.0188(12) Uani d . 1 . C
C9 0.6242(6) 0.0603(2) 0.4602(4) 0.0263(13) Uani d . 1 . C
H9 0.544(6) 0.0698(14) 0.410(3) 0.032 Uiso d . 1 . H
C10 0.6918(7) 0.0198(2) 0.4627(4) 0.0311(14) Uani d . 1 . C
H10 0.669(6) 0.0017(14) 0.409(4) 0.037 Uiso d . 1 . H
C11 0.8034(7) 0.0085(2) 0.5429(4) 0.0317(14) Uani d . 1 . C
H11 0.858(6) -0.0195(15) 0.543(3) 0.038 Uiso d . 1 . H
C12 0.8478(7) 0.0383(2) 0.6165(4) 0.0284(14) Uani d . 1 . C
H12 0.922(6) 0.0303(14) 0.671(4) 0.034 Uiso d . 1 . H
C13 0.7757(6) 0.07862(14) 0.6094(4) 0.0221(12) Uani d . 1 . C
C14 0.8237(6) 0.11272(15) 0.6833(4) 0.0226(12) Uani d . 1 . C
C15 0.9671(6) 0.1104(2) 0.7505(4) 0.0269(13) Uani d . 1 . C
H15 1.037(6) 0.0832(14) 0.752(3) 0.032 Uiso d . 1 . H
C16 1.0125(7) 0.1453(2) 0.8096(4) 0.0307(14) Uani d . 1 . C
H16 1.107(6) 0.1437(14) 0.859(3) 0.037 Uiso d . 1 . H
C17 0.9107(7) 0.1811(2) 0.8027(4) 0.0330(14) Uani d . 1 . C
H17 0.943(6) 0.2059(15) 0.843(4) 0.040 Uiso d . 1 . H
C18 0.7673(7) 0.1810(2) 0.7363(4) 0.0288(13) Uani d . 1 . C
H18 0.693(6) 0.2055(14) 0.730(3) 0.035 Uiso d . 1 . H
C19 0.2607(6) 0.2200(2) 0.6447(4) 0.0285(13) Uani d . 1 . C
H19 0.209(6) 0.1929(14) 0.674(3) 0.034 Uiso d . 1 . H
C20 0.1862(7) 0.2591(2) 0.6558(4) 0.0344(14) Uani d . 1 . C
H20 0.088(6) 0.2609(15) 0.695(4) 0.041 Uiso d . 1 . H
C21 0.2598(7) 0.2937(2) 0.6112(4) 0.0354(15) Uani d . 1 . C
H21 0.210(6) 0.3212(15) 0.626(4) 0.042 Uiso d . 1 . H
C22 0.4063(7) 0.2880(2) 0.5583(4) 0.0258(13) Uani d . 1 . C
H22 0.461(6) 0.3116(14) 0.529(3) 0.031 Uiso d . 1 . H
C23 0.4788(6) 0.24788(15) 0.5514(3) 0.0211(12) Uani d . 1 . C
C24 0.6395(6) 0.23912(14) 0.4970(3) 0.0186(11) Uani d . 1 . C
C25 0.7520(7) 0.2708(2) 0.4688(4) 0.0285(14) Uani d . 1 . C
H25 0.735(6) 0.2967(14) 0.487(3) 0.034 Uiso d . 1 . H
C26 0.8998(7) 0.2603(2) 0.4206(4) 0.0319(15) Uani d . 1 . C
H26 0.970(6) 0.2791(15) 0.406(4) 0.038 Uiso d . 1 . H
C27 0.9326(7) 0.2185(2) 0.3998(4) 0.0318(14) Uani d . 1 . C
H27 1.036(6) 0.2102(14) 0.365(3) 0.038 Uiso d . 1 . H
C28 0.8163(7) 0.1883(2) 0.4297(4) 0.0289(13) Uani d . 1 . C
H28 0.831(6) 0.1580(14) 0.422(3) 0.035 Uiso d . 1 . H
C29 0.3098(6) 0.0447(2) 0.8517(4) 0.0254(12) Uani d . 1 . C
C30 0.3174(6) 0.03506(14) 0.9630(3) 0.0192(12) Uani d . 1 . C
C31 0.2345(7) 0.0034(2) 1.0138(4) 0.0254(12) Uani d . 1 . C
H31 0.151(6) -0.0149(13) 0.975(3) 0.031 Uiso d . 1 . H
C32 0.2605(7) -0.0001(2) 1.1183(4) 0.0309(14) Uani d . 1 . C
H32 0.207(6) -0.0198(14) 1.159(4) 0.037 Uiso d . 1 . H
C33 0.3714(7) 0.0276(2) 1.1719(4) 0.0289(13) Uani d . 1 . C
H33 0.379(6) 0.0240(13) 1.252(3) 0.035 Uiso d . 1 . H
C34 0.4534(7) 0.0601(2) 1.1216(4) 0.0260(13) Uani d . 1 . C
H34 0.532(6) 0.0787(14) 1.160(3) 0.031 Uiso d . 1 . H
C35 0.4244(6) 0.06274(14) 1.0181(4) 0.0198(12) Uani d . 1 . C

loop_
_atom_type_symbol
_atom_type_description
_atom_type_scat_dispersion_real
_atom_type_scat_dispersion_imag
_atom_type_scat_source
C C 0.0033 0.0016 'International Tables Vol C Tables 4.2.6.8 and 6.1.1.4'
H H 0.0000 0.0000 'International Tables Vol C Tables 4.2.6.8 and 6.1.1.4'
N N 0.0061 0.0033 'International Tables Vol C Tables 4.2.6.8 and 6.1.1.4'
O O 0.0106 0.0060 'International Tables Vol C Tables 4.2.6.8 and 6.1.1.4'
S S 0.1246 0.1234 'International Tables Vol C Tables 4.2.6.8 and 6.1.1.4'
Mn Mn 0.3368 0.7283 'International Tables Vol C Tables 4.2.6.8 and 6.1.1.4'

loop_
_geom_angle_atom_site_label_1
_geom_angle_atom_site_label_2
_geom_angle_atom_site_label_3
_geom_angle
_geom_angle_publ_flag
O7 Mn1 N1 90.74(13) yes
O7 Mn1 N5 163.11(14) yes
N1 Mn1 N5 95.52(13) yes
O7 Mn1 N3 90.92(14) yes
N1 Mn1 N3 168.06(14) yes
N5 Mn1 N3 86.20(14) yes
O7 Mn1 N4 90.80(14) yes
N1 Mn1 N4 95.13(13) yes
N5 Mn1 N4 73.06(14) yes
N3 Mn1 N4 96.67(14) yes
O7 Mn1 N2 92.92(13) yes
N1 Mn1 N2 95.49(14) yes
N5 Mn1 N2 102.04(14) yes
N3 Mn1 N2 72.61(14) yes
N4 Mn1 N2 168.69(14) yes
Mn1 O7 H7B 105.(3) no
Mn1 O7 H7A 130.(3) no
H7B O7 H7A 114.(4) n
C2 N1 S1 111.3(3) yes
C2 N1 Mn1 126.5(3) no
S1 N1 Mn1 121.5(2) no
O3 S1 O2 115.9(2) no
O3 S1 N1 111.0(2) no
O2 S1 N1 110.5(2) no
O3 S1 C8 110.9(2) no
O2 S1 C8 110.7(2) no
N1 S1 C8 96.1(2) no
O6 S2 O5 114.8(2) no
O6 S2 N6 112.2(2) no
O5 S2 N6 110.7(2) no
O6 S2 C35 111.6(2) no
O5 S2 C35 109.2(2) no
N6 S2 C35 96.9(2) no
O1 C2 N1 124.2(4) no
O1 C2 C3 122.6(4) no
N1 C2 C3 113.1(4) no
C9 N2 C13 118.2(4) no
C9 N2 Mn1 124.3(3) no
C13 N2 Mn1 116.0(3) no
C18 N3 C14 118.1(4) no
C18 N3 Mn1 123.8(3) no
C14 N3 Mn1 117.8(3) no
C8 C3 C4 120.8(4) no
C8 C3 C2 111.8(4) no
C4 C3 C2 127.3(4) no
C23 N4 C19 118.1(4) no
C23 N4 Mn1 117.2(3) no
C19 N4 Mn1 124.1(3) no
C3 C4 C5 117.6(5) no
C3 C4 H4 123.(3) no
C5 C4 H4 119.(3) no
C28 N5 C24 118.5(4) no
C28 N5 Mn1 123.5(3) no
C24 N5 Mn1 117.0(3) no
C6 C5 C4 121.2(5) no
C6 C5 H5 120.(3) no
C4 C5 H5 118.(3) no
C29 N6 S2 111.7(3) yes
C5 C6 C7 120.7(5) no
C5 C6 H6 119.(3) no
C7 C6 H6 120.(3) no
C8 C7 C6 117.2(5) no
C8 C7 H7 124.(3) no
C6 C7 H7 119.(3) no
C7 C8 C3 122.5(4) no
C7 C8 S1 130.0(4) no
C3 C8 S1 107.5(3) no
N2 C9 C10 123.0(5) no
N2 C9 H9 113.(3) no
C10 C9 H9 124.(3) no
C11 C10 C9 118.6(5) no
C11 C10 H10 121.(3) no
C9 C10 H10 120.(3) no
C10 C11 C12 119.1(5) no
C10 C11 H11 119.(3) no
C12 C11 H11 122.(3) no
C11 C12 C13 119.4(5) no
C11 C12 H12 118.(3) no
C13 C12 H12 122.(3) no
N2 C13 C12 121.5(5) no
N2 C13 C14 116.2(4) no
C12 C13 C14 122.2(5) no
N3 C14 C15 121.6(4) no
N3 C14 C13 115.2(4) no
C15 C14 C13 123.0(4) no
C14 C15 C16 119.2(5) no
C14 C15 H15 118.(3) no
C16 C15 H15 123.(3) no
C17 C16 C15 119.3(5) no
C17 C16 H16 120.(3) no
C15 C16 H16 120.(3) no
C18 C17 C16 118.5(5) no
C18 C17 H17 122.(3) no
C16 C17 H17 120.(3) no
N3 C18 C17 123.2(5) no
N3 C18 H18 116.(3) no
C17 C18 H18 121.(3) no
N4 C19 C20 123.0(5) no
N4 C19 H19 115.(3) no
C20 C19 H19 122.(3) no
C19 C20 C21 118.8(5) no
C19 C20 H20 118.(3) no
C21 C20 H20 123.(3) no
C22 C21 C20 118.9(5) no
C22 C21 H21 125.(3) no
C20 C21 H21 116.(3) no
C21 C22 C23 120.0(5) no
C21 C22 H22 120.(3) no
C23 C22 H22 120.(3) no
N4 C23 C22 121.2(5) no
N4 C23 C24 115.4(4) no
C22 C23 C24 123.3(4) no
N5 C24 C25 121.0(4) no
N5 C24 C23 116.0(4) no
C25 C24 C23 123.0(4) no
C26 C25 C24 119.9(5) no
C26 C25 H25 120.(3) no
C24 C25 H25 120.(3) no
C27 C26 C25 119.2(5) no
C27 C26 H26 120.(4) no
C25 C26 H26 120.(4) no
C26 C27 C28 118.4(5) no
C26 C27 H27 121.(3) no
C28 C27 H27 121.(3) no
N5 C28 C27 123.0(5) no
N5 C28 H28 112.(3) no
C27 C28 H28 125.(3) no
O4 C29 N6 123.9(5) no
O4 C29 C30 123.6(5) no
N6 C29 C30 112.5(4) no
C31 C30 C35 118.9(5) no
C31 C30 C29 128.9(5) no
C35 C30 C29 112.2(4) no
C30 C31 C32 119.6(5) no
C30 C31 H31 119.(3) no
C32 C31 H31 121.(3) no
C31 C32 C33 120.5(5) no
C31 C32 H32 125.(3) no
C33 C32 H32 115.(3) no
C34 C33 C32 120.4(5) no
C34 C33 H33 123.(2) no
C32 C33 H33 116.(2) no
C35 C34 C33 117.6(5) no
C35 C34 H34 123.(3) no
C33 C34 H34 119.(3) no
C34 C35 C30 123.0(5) no
C34 C35 S2 130.4(4) no
C30 C35 S2 106.5(3) no

loop_
_geom_bond_atom_site_label_1
_geom_bond_atom_site_label_2
_geom_bond_site_symmetry_2
_geom_bond_distance
_geom_bond_publ_flag
Mn1 O7 . 2.127(3) yes
Mn1 N1 . 2.228(4) yes
Mn1 N5 . 2.249(4) yes
Mn1 N3 . 2.253(4) yes
Mn1 N4 . 2.259(4) yes
Mn1 N2 . 2.273(4) yes
O7 H7B . 0.89(4) n
O7 H7A . 0.92(5) n
N1 C2 . 1.363(5) yes
N1 S1 . 1.644(4) yes
S1 O3 . 1.444(3) no
S1 O2 . 1.443(3) no
S1 C8 . 1.772(5) no
O1 C2 . 1.246(5) no
S2 O6 . 1.447(3) no
S2 O5 . 1.462(3) no
S2 N6 . 1.624(4) yes
S2 C35 . 1.775(5) no
C2 C3 . 1.493(6) no
N2 C9 . 1.347(6) no
N2 C13 . 1.351(5) no
N3 C18 . 1.346(6) no
N3 C14 . 1.360(5) no
C3 C8 . 1.380(6) no
C3 C4 . 1.383(6) no
N4 C23 . 1.349(6) no
N4 C19 . 1.356(6) no
O4 C29 . 1.238(5) no
C4 C5 . 1.395(7) no
C4 H4 . 0.94(5) no
N5 C28 . 1.349(6) no
N5 C24 . 1.352(5) no
C5 C6 . 1.392(7) no
C5 H5 . 1.00(4) no
N6 C29 . 1.368(6) yes
C6 C7 . 1.398(7) no
C6 H6 . 0.95(4) no
C7 C8 . 1.376(6) no
C7 H7 . 0.91(4) no
C9 C10 . 1.386(7) no
C9 H9 . 0.94(4) no
C10 C11 . 1.379(7) no
C10 H10 . 0.92(4) no
C11 C12 . 1.385(7) no
C11 H11 . 0.98(4) no
C12 C13 . 1.394(6) no
C12 H12 . 0.93(4) no
C13 C14 . 1.490(6) no
C14 C15 . 1.388(6) no
C15 C16 . 1.390(7) no
C15 H15 . 1.01(4) no
C16 C17 . 1.383(7) no
C16 H16 . 0.96(4) no
C17 C18 . 1.380(7) no
C17 H17 . 0.97(4) no
C18 H18 . 0.97(4) no
C19 C20 . 1.376(7) no
C19 H19 . 1.03(4) no
C20 C21 . 1.381(7) no
C20 H20 . 0.95(5) no
C21 C22 . 1.376(7) no
C21 H21 . 0.98(5) no
C22 C23 . 1.393(6) no
C22 H22 . 0.95(4) no
C23 C24 . 1.496(6) no
C24 C25 . 1.393(6) no
C25 C26 . 1.380(7) no
C25 H25 . 0.86(4) no
C26 C27 . 1.379(7) no
C26 H26 . 0.83(5) no
C27 C28 . 1.385(7) no
C27 H27 . 0.98(5) no
C28 H28 . 0.97(4) no
C29 C30 . 1.500(6) no
C30 C31 . 1.382(6) no
C30 C35 . 1.387(6) no
C31 C32 . 1.390(7) no
C31 H31 . 0.99(4) no
C32 C33 . 1.395(7) no
C32 H32 . 0.93(5) no
C33 C34 . 1.394(7) no
C33 H33 . 1.06(4) no
C34 C35 . 1.378(6) no
C34 H34 . 0.97(4) no
